data_7210930
loop_
_publ_author_name
'Zeisler, Christoph'
'N\"ather, Christian'
'Bensch, Wolfgang'

_publ_section_title
;
 A new synthetic approach to force bond formation between a transition
 metal complex and a thiostannate anion: solvothermal synthesis and
 crystal structure of [Co2(cyclam)2Sn2S6]&#x00B7;2H2O
;
_journal_issue 44
_journal_name_full CrystEngComm
_journal_page_first 8874
_journal_paper_doi 10.1039/c3ce40976g
_journal_volume 15
_journal_year 2013
_chemical_formula_sum 'C20 H52 Co2 N8 O2 S6 Sn2'
_chemical_formula_weight 984.30
_chemical_name_systematic
; 
 ? 
;
_space_group_IT_number 2
_symmetry_cell_setting triclinic
_symmetry_space_group_name_Hall '-P 1'
_symmetry_space_group_name_H-M 'P -1'
_atom_sites_solution_hydrogens geom
_atom_sites_solution_primary direct
_atom_sites_solution_secondary difmap
_audit_creation_method SHELXL-97
_cell_angle_alpha 96.769(6)
_cell_angle_beta 94.398(6)
_cell_angle_gamma 102.954(6)
_cell_formula_units_Z 1
_cell_length_a 9.0686(6)
_cell_length_b 9.8673(7)
_cell_length_c 10.1779(8)
_cell_measurement_reflns_used 9924
_cell_measurement_temperature 293(2)
_cell_measurement_theta_max 28
_cell_measurement_theta_min 2
_cell_volume 876.36(11)
_computing_cell_refinement 'X-Area, STOE & CIE'
_computing_data_collection 'X-Area, STOE & CIE'
_computing_data_reduction 'X-Area, STOE & CIE'
_computing_molecular_graphics 'XP and Diamond'
_computing_publication_material SHELXTL-PC
_computing_structure_refinement 'SHELXL-97 (Sheldrick, 1997)'
_computing_structure_solution 'SHELXS-97 (Sheldrick, 1990)'
_diffrn_ambient_temperature 293(2)
_diffrn_measured_fraction_theta_full 0.993
_diffrn_measured_fraction_theta_max 0.993
_diffrn_measurement_device_type 'STOE IPDS-2'
_diffrn_measurement_method 'Omega scans'
_diffrn_radiation_monochromator graphite
_diffrn_radiation_source 'fine-focus sealed tube'
_diffrn_radiation_type MoK\a
_diffrn_radiation_wavelength 0.71073
_diffrn_reflns_av_R_equivalents 0.0302
_diffrn_reflns_av_sigmaI/netI 0.0314
_diffrn_reflns_limit_h_max 11
_diffrn_reflns_limit_h_min -11
_diffrn_reflns_limit_k_max 12
_diffrn_reflns_limit_k_min -13
_diffrn_reflns_limit_l_max 13
_diffrn_reflns_limit_l_min -13
_diffrn_reflns_number 9924
_diffrn_reflns_theta_full 28.00
_diffrn_reflns_theta_max 28.00
_diffrn_reflns_theta_min 2.03
_exptl_absorpt_coefficient_mu 2.729
_exptl_absorpt_correction_T_max 0.7254
_exptl_absorpt_correction_T_min 0.6341
_exptl_absorpt_correction_type numerical
_exptl_absorpt_process_details 'X-Red and S-Shale from STOE'
_exptl_crystal_density_diffrn 1.865
_exptl_crystal_density_method 'not measured'
_exptl_crystal_description block
_exptl_crystal_F_000 494
_exptl_crystal_size_max 0.12
_exptl_crystal_size_mid 0.10
_exptl_crystal_size_min 0.08
_refine_diff_density_max 0.556
_refine_diff_density_min -0.474
_refine_diff_density_rms 0.084
_refine_ls_extinction_coef 0.0029(4)
_refine_ls_extinction_expression Fc^*^=kFc[1+0.001xFc^2^\l^3^/sin(2\q)]^-1/4^
_refine_ls_extinction_method SHELXL
_refine_ls_goodness_of_fit_ref 1.044
_refine_ls_hydrogen_treatment constr
_refine_ls_matrix_type full
_refine_ls_number_parameters 185
_refine_ls_number_reflns 4210
_refine_ls_number_restraints 0
_refine_ls_restrained_S_all 1.044
_refine_ls_R_factor_all 0.0361
_refine_ls_R_factor_gt 0.0268
_refine_ls_shift/su_max 0.001
_refine_ls_shift/su_mean 0.000
_refine_ls_structure_factor_coef Fsqd
_refine_ls_weighting_details 'calc w=1/[\s^2^(Fo^2^)+(0.0257P)^2^+0.2151P] where P=(Fo^2^+2Fc^2^)/3'
_refine_ls_weighting_scheme calc
_refine_ls_wR_factor_gt 0.0520
_refine_ls_wR_factor_ref 0.0539
_reflns_number_gt 3631
_reflns_number_total 4210
_reflns_threshold_expression >2sigma(I)
_cod_data_source_file c3ce40976g.txt
_cod_data_source_block cz54b
_cod_original_sg_symbol_H-M P-1
_cod_database_code 7210930

loop_
_symmetry_equiv_pos_as_xyz
'x, y, z'
'-x, -y, -z'

loop_
_atom_site_label
_atom_site_type_symbol
_atom_site_fract_x
_atom_site_fract_y
_atom_site_fract_z
_atom_site_U_iso_or_equiv
_atom_site_adp_type
_atom_site_occupancy
_atom_site_symmetry_multiplicity
_atom_site_calc_flag
_atom_site_refinement_flags
Sn1 Sn 0.36720(2) 0.883389(19) 0.561845(17) 0.02167(6) Uani 1 1 d .
S1 S 0.40703(9) 0.81694(7) 0.77238(7) 0.03209(17) Uani 1 1 d .
S2 S 0.13034(8) 0.77117(8) 0.44659(7) 0.03113(16) Uani 1 1 d .
S3 S 0.42063(8) 1.13860(7) 0.56892(7) 0.02841(14) Uani 1 1 d .
Co1 Co 0.5000 1.0000 1.0000 0.02307(11) Uani 1 2 d S
N1 N 0.5328(3) 1.1620(2) 0.8987(2) 0.0294(5) Uani 1 1 d .
H1N H 0.4972 1.1252 0.8129 0.035 Uiso 1 1 calc R
C1 C 0.6983(4) 1.2152(3) 0.8982(3) 0.0399(7) Uani 1 1 d .
H1A H 0.7403 1.2766 0.9804 0.048 Uiso 1 1 calc R
H1B H 0.7186 1.2684 0.8246 0.048 Uiso 1 1 calc R
C2 C 0.7696(4) 1.0931(4) 0.8845(3) 0.0415(8) Uani 1 1 d .
H2A H 0.8796 1.1254 0.8956 0.050 Uiso 1 1 calc R
H2B H 0.7390 1.0391 0.7968 0.050 Uiso 1 1 calc R
N2 N 0.7186(3) 1.0046(3) 0.9887(2) 0.0314(5) Uani 1 1 d .
H2N H 0.7693 1.0517 1.0674 0.038 Uiso 1 1 calc R
C3 C 0.7647(4) 0.8700(4) 0.9681(4) 0.0458(8) Uani 1 1 d .
H3A H 0.8744 0.8883 0.9687 0.055 Uiso 1 1 calc R
H3B H 0.7194 0.8192 0.8817 0.055 Uiso 1 1 calc R
C4 C 0.7156(5) 0.7803(4) 1.0752(4) 0.0505(9) Uani 1 1 d .
H4A H 0.7634 0.7015 1.0677 0.061 Uiso 1 1 calc R
H4B H 0.7520 0.8356 1.1616 0.061 Uiso 1 1 calc R
C5 C 0.5454(4) 0.7249(3) 1.0685(3) 0.0428(8) Uani 1 1 d .
H5A H 0.5068 0.6771 0.9796 0.051 Uiso 1 1 calc R
H5B H 0.5235 0.6570 1.1302 0.051 Uiso 1 1 calc R
Co2 Co 0.0000 0.5000 0.5000 0.02281(11) Uani 1 2 d S
N11 N 0.1397(3) 0.5236(2) 0.6644(2) 0.0293(5) Uani 1 1 d .
H11N H 0.1940 0.6144 0.6758 0.035 Uiso 1 1 calc R
C11 C 0.2512(4) 0.4366(3) 0.6386(3) 0.0389(7) Uani 1 1 d .
H11A H 0.2068 0.3395 0.6474 0.047 Uiso 1 1 calc R
H11B H 0.3412 0.4701 0.7020 0.047 Uiso 1 1 calc R
C12 C 0.2923(3) 0.4478(3) 0.5003(4) 0.0384(7) Uani 1 1 d .
H12A H 0.3484 0.5425 0.4943 0.046 Uiso 1 1 calc R
H12B H 0.3555 0.3835 0.4758 0.046 Uiso 1 1 calc R
N12 N 0.1490(3) 0.4119(3) 0.4105(2) 0.0303(5) Uani 1 1 d .
H12N H 0.1127 0.3175 0.4054 0.036 Uiso 1 1 calc R
C13 C 0.1776(4) 0.4396(4) 0.2738(3) 0.0432(8) Uani 1 1 d .
H13A H 0.2469 0.3850 0.2407 0.052 Uiso 1 1 calc R
H13B H 0.2258 0.5381 0.2757 0.052 Uiso 1 1 calc R
C14 C 0.0316(5) 0.4025(4) 0.1802(3) 0.0491(9) Uani 1 1 d .
H14A H 0.0571 0.4066 0.0897 0.059 Uiso 1 1 calc R
H14B H -0.0214 0.3067 0.1857 0.059 Uiso 1 1 calc R
C15 C -0.0743(4) 0.4980(3) 0.2096(3) 0.0402(8) Uani 1 1 d .
H15A H -0.0187 0.5950 0.2149 0.048 Uiso 1 1 calc R
H15B H -0.1558 0.4796 0.1377 0.048 Uiso 1 1 calc R
O1 O -0.0053(5) 0.9475(5) 0.6897(4) 0.0958(13) Uani 1 1 d .
H1O H 0.0196 0.9113 0.6207 0.144 Uiso 1 1 d R
H2O H 0.0070 1.0322 0.6880 0.144 Uiso 1 1 d R

loop_
_atom_site_aniso_label
_atom_site_aniso_U_11
_atom_site_aniso_U_22
_atom_site_aniso_U_33
_atom_site_aniso_U_23
_atom_site_aniso_U_13
_atom_site_aniso_U_12
Sn1 0.02388(9) 0.02067(9) 0.01815(9) 0.00331(6) 0.00215(6) 0.00014(6)
S1 0.0443(4) 0.0265(3) 0.0200(3) 0.0051(3) -0.0023(3) -0.0021(3)
S2 0.0274(3) 0.0312(4) 0.0294(3) 0.0043(3) -0.0029(3) -0.0023(3)
S3 0.0356(4) 0.0228(3) 0.0297(3) 0.0050(3) 0.0106(3) 0.0095(3)
Co1 0.0259(3) 0.0210(2) 0.0233(2) 0.00574(19) 0.00521(19) 0.00535(19)
N1 0.0417(14) 0.0231(11) 0.0215(11) 0.0035(9) 0.0017(9) 0.0044(10)
C1 0.0445(18) 0.0346(16) 0.0348(16) 0.0104(13) 0.0113(13) -0.0079(13)
C2 0.0314(16) 0.054(2) 0.0363(16) 0.0092(15) 0.0123(13) 0.0010(14)
N2 0.0292(12) 0.0377(13) 0.0261(12) 0.0014(10) 0.0038(9) 0.0070(10)
C3 0.0429(19) 0.056(2) 0.0466(19) 0.0052(16) 0.0074(15) 0.0286(17)
C4 0.065(2) 0.058(2) 0.0416(19) 0.0137(16) 0.0034(17) 0.040(2)
C5 0.071(2) 0.0283(15) 0.0343(16) 0.0084(13) 0.0020(15) 0.0205(15)
Co2 0.0201(2) 0.0284(3) 0.0211(2) 0.00590(19) 0.00172(18) 0.00721(19)
N11 0.0309(12) 0.0256(11) 0.0288(12) 0.0080(9) -0.0039(9) 0.0015(9)
C11 0.0305(15) 0.0341(16) 0.0527(19) 0.0167(14) -0.0079(13) 0.0075(12)
C12 0.0235(14) 0.0337(16) 0.062(2) 0.0152(15) 0.0074(13) 0.0095(12)
N12 0.0306(12) 0.0253(11) 0.0368(13) 0.0064(10) 0.0098(10) 0.0071(9)
C13 0.054(2) 0.0374(17) 0.0437(18) 0.0100(14) 0.0294(16) 0.0130(15)
C14 0.072(3) 0.0439(19) 0.0298(16) 0.0020(14) 0.0168(16) 0.0082(18)
C15 0.058(2) 0.0347(16) 0.0227(14) 0.0078(12) -0.0032(13) 0.0008(14)
O1 0.116(3) 0.118(3) 0.083(3) 0.032(2) 0.047(2) 0.070(3)

loop_
_atom_type_symbol
_atom_type_description
_atom_type_scat_dispersion_real
_atom_type_scat_dispersion_imag
_atom_type_scat_source
C C 0.0033 0.0016 'International Tables Vol C Tables 4.2.6.8 and 6.1.1.4'
H H 0.0000 0.0000 'International Tables Vol C Tables 4.2.6.8 and 6.1.1.4'
N N 0.0061 0.0033 'International Tables Vol C Tables 4.2.6.8 and 6.1.1.4'
O O 0.0106 0.0060 'International Tables Vol C Tables 4.2.6.8 and 6.1.1.4'
S S 0.1246 0.1234 'International Tables Vol C Tables 4.2.6.8 and 6.1.1.4'
Co Co 0.3494 0.9721 'International Tables Vol C Tables 4.2.6.8 and 6.1.1.4'
Sn Sn -0.6537 1.4246 'International Tables Vol C Tables 4.2.6.8 and 6.1.1.4'

loop_
_geom_angle_atom_site_label_1
_geom_angle_atom_site_label_2
_geom_angle_atom_site_label_3
_geom_angle
_geom_angle_site_symmetry_1
_geom_angle_site_symmetry_3
S2 Sn1 S1 113.92(3) . .
S2 Sn1 S3 112.29(3) . .
S1 Sn1 S3 112.25(2) . .
S2 Sn1 S3 112.63(3) . 2_676
S1 Sn1 S3 110.82(3) . 2_676
S3 Sn1 S3 93.21(2) . 2_676
Sn1 S1 Co1 124.34(3) . .
Sn1 S3 Sn1 86.79(2) . 2_676
N1 Co1 N1 180.000(1) 2_677 .
N1 Co1 N2 86.31(11) 2_677 2_677
N1 Co1 N2 93.69(11) . 2_677
N1 Co1 N2 93.69(11) 2_677 .
N1 Co1 N2 86.31(11) . .
N2 Co1 N2 180.000(1) 2_677 .
N1 Co1 S1 91.32(7) 2_677 2_677
N1 Co1 S1 88.68(7) . 2_677
N2 Co1 S1 93.65(7) 2_677 2_677
N2 Co1 S1 86.35(7) . 2_677
N1 Co1 S1 88.68(7) 2_677 .
N1 Co1 S1 91.32(7) . .
N2 Co1 S1 86.35(7) 2_677 .
N2 Co1 S1 93.65(7) . .
S1 Co1 S1 180.000(1) 2_677 .
C5 N1 C1 112.5(3) 2_677 .
C5 N1 Co1 119.1(2) 2_677 .
C1 N1 Co1 107.91(18) . .
N1 C1 C2 108.4(2) . .
C1 C2 N2 108.0(3) . .
C3 N2 C2 111.1(3) . .
C3 N2 Co1 118.5(2) . .
C2 N2 Co1 107.09(19) . .
N2 C3 C4 111.4(3) . .
C5 C4 C3 113.9(3) . .
N1 C5 C4 111.8(3) 2_677 .
N11 Co2 N11 180.000(1) . 2_566
N11 Co2 N12 86.00(10) . .
N11 Co2 N12 94.00(10) 2_566 .
N11 Co2 N12 94.00(10) . 2_566
N11 Co2 N12 86.00(10) 2_566 2_566
N12 Co2 N12 180.000(1) . 2_566
C15 N11 C11 111.7(2) 2_566 .
C15 N11 Co2 118.6(2) 2_566 .
C11 N11 Co2 107.93(19) . .
N11 C11 C12 107.8(2) . .
N12 C12 C11 107.5(2) . .
C12 N12 C13 111.1(3) . .
C12 N12 Co2 107.67(19) . .
C13 N12 Co2 118.4(2) . .
N12 C13 C14 111.8(3) . .
C15 C14 C13 113.7(3) . .
N11 C15 C14 111.3(3) 2_566 .

loop_
_geom_bond_atom_site_label_1
_geom_bond_atom_site_label_2
_geom_bond_distance
_geom_bond_site_symmetry_2
Sn1 S2 2.3360(7) .
Sn1 S1 2.3390(7) .
Sn1 S3 2.4467(7) .
Sn1 S3 2.4561(8) 2_676
S1 Co1 2.7151(7) .
S3 Sn1 2.4561(8) 2_676
Co1 N1 1.982(2) 2_677
Co1 N1 1.982(2) .
Co1 N2 1.986(2) 2_677
Co1 N2 1.986(2) .
Co1 S1 2.7151(7) 2_677
N1 C5 1.471(4) 2_677
N1 C1 1.475(4) .
C1 C2 1.487(5) .
C2 N2 1.488(4) .
N2 C3 1.477(4) .
C3 C4 1.515(5) .
C4 C5 1.511(6) .
C5 N1 1.471(4) 2_677
Co2 N11 1.977(2) .
Co2 N11 1.977(2) 2_566
Co2 N12 1.985(2) .
Co2 N12 1.985(2) 2_566
N11 C15 1.471(4) 2_566
N11 C11 1.485(4) .
C11 C12 1.493(5) .
C12 N12 1.478(4) .
N12 C13 1.481(4) .
C13 C14 1.517(5) .
C14 C15 1.511(5) .
C15 N11 1.471(4) 2_566
